data_7708923
loop_
_publ_author_name
'Gu, Qi'
'Wang, Wenqian'
'Lu, Hao'
'Chen, Xi'
'Wang, Shuaihua'
'Wu, Shaofan'

_publ_section_title
;
 Isotypic lanthanide-organic frameworks and scintillating films with
 colour-tunable X-ray radioluminescence for imaging applications.
;
_journal_issue 1
_journal_name_full 'Dalton transactions (Cambridge, England : 2003)'
_journal_page_first 257
_journal_page_last 263
_journal_paper_doi 10.1039/d1dt03059k
_journal_volume 51
_journal_year 2021
_chemical_formula_moiety 'C42 H27 N6 O6 Tb, H2 O'
_chemical_formula_sum 'C42 H29 N6 O7 Tb'
_chemical_formula_weight 888.64
_chemical_name_common '[Tb(bmb)3]H2O'
_space_group_crystal_system monoclinic
_space_group_IT_number 14
_space_group_name_Hall '-P 2ybc'
_space_group_name_H-M_alt 'P 1 21/c 1'
_atom_sites_solution_hydrogens mixed
_atom_sites_solution_primary iterative
_audit_creation_date 2021-06-24
_audit_creation_method
;
Olex2 1.2
(compiled 2018.05.29 svn.r3508 for OlexSys, GUI svn.r5506)
;
_audit_update_record
;
2021-09-07 deposited with the CCDC.	2021-11-22 downloaded from the CCDC.
;
_cell_angle_alpha 90
_cell_angle_beta 94.4590(10)
_cell_angle_gamma 90
_cell_formula_units_Z 4
_cell_length_a 17.6637(2)
_cell_length_b 22.0021(2)
_cell_length_c 9.57190(10)
_cell_measurement_reflns_used 25670
_cell_measurement_temperature 293(2)
_cell_measurement_theta_max 60.7740
_cell_measurement_theta_min 2.2200
_cell_volume 3708.75(7)
_computing_cell_refinement 'CrysAlisPro 1.171.40.82a (Rigaku OD, 2020)'
_computing_data_collection 'CrysAlisPro 1.171.40.82a (Rigaku OD, 2020)'
_computing_data_reduction 'CrysAlisPro 1.171.40.82a (Rigaku OD, 2020)'
_computing_molecular_graphics 'Olex2 (Dolomanov et al., 2009)'
_computing_publication_material 'Olex2 (Dolomanov et al., 2009)'
_computing_structure_refinement 'ShelXL (Sheldrick, 2015)'
_computing_structure_solution 'olex2.solve (Bourhis et al., 2015)'
_diffrn_ambient_temperature 293(2)
_diffrn_detector 'Hybrid Pixel Array Detector'
_diffrn_detector_area_resol_mean 10.0000
_diffrn_detector_type HyPix
_diffrn_measured_fraction_theta_full 1.000
_diffrn_measured_fraction_theta_max 0.986
_diffrn_measurement_details
;
List of Runs (angles in degrees, time in seconds):

  # Type    Start    End  Width  t~exp~   \w     \q     \k     \f   Frames
#--------------------------------------------------------------------------
  1  \w     -3.00  22.00   0.50    0.11    --   72.03 -19.00   0.00   50
  2  \w     27.00 106.00   0.50    0.11    --   72.03 -99.00 -30.00  158
  3  \w     33.00 106.00   0.50    0.11    --   72.03-125.00 -30.00  146
  4  \w     36.00  64.00   0.50    0.11    --   72.03 -57.00 120.00   56
  5  \w    -96.00 -33.00   0.50    0.11    --  -75.46 125.00-150.00  126
  6  \w    -59.00 -28.00   0.50    0.11    --  -75.46  57.00-120.00   62
  7  \w    -97.00 -39.00   0.50    0.11    --  -75.46 125.00  90.00  116
  8  \w   -107.00 -21.00   0.50    0.11    --  -75.46 125.00 120.00  172
  9  \w    -89.00  -2.00   0.50    0.11    --  -75.46  77.00  90.00  174
 10  \w    -65.00  -3.00   0.50    0.11    --  -75.46  57.00  90.00  124
 11  \w    -42.00  -5.00   0.50    0.11    --  -75.46  38.00 150.00   74
 12  \w    -13.00  70.00   0.50    0.60    --   -1.72  38.00 120.00  166
 13  \w    -57.00  -5.00   0.50    0.11    --  -75.46  57.00  30.00  104
 14  \w    -31.00  -4.00   0.50    0.11    --  -75.46  38.00   0.00   54
 15  \w    -43.00  -3.00   0.50    0.11    --  -75.46  38.00  30.00   80
 16  \w    -26.00  -1.00   0.50    0.11    --  -75.46  19.00   0.00   50
 17  \w    -26.00  -1.00   0.50    0.11    --  -75.46  19.00 -90.00   50
 18  \w    -42.00  -6.00   0.50    0.11    --  -75.46  38.00-120.00   72
 19  \w    -37.00 -10.00   0.50    0.11    --  -75.46  38.00-150.00   54
 20  \w    -25.00   0.00   0.50    0.11    --  -75.46  19.00-150.00   50
 21  \w   -123.00  -2.00   0.50    0.11    --  -75.46   0.00-180.00  242
 22  \w    -72.00  15.00   0.50    0.60    --   -1.72 -57.00 -30.00  174
 23  \w    -60.00 -34.00   0.50    0.60    --   -1.72 -38.00 150.00   52
 24  \w    -24.00   7.00   0.50    0.60    --   -1.72 -38.00 150.00   62
;
_diffrn_measurement_device 'four-circle diffractometer'
_diffrn_measurement_device_type 'ROD, Synergy Custom system, HyPix'
_diffrn_measurement_method '\w scans'
_diffrn_orient_matrix_type 'CrysAlisPro convention (1999,Acta A55,543-557)'
_diffrn_orient_matrix_UB_11 -0.0530073000
_diffrn_orient_matrix_UB_12 0.0388805000
_diffrn_orient_matrix_UB_13 -0.0532331000
_diffrn_orient_matrix_UB_21 -0.0415767000
_diffrn_orient_matrix_UB_22 -0.0467112000
_diffrn_orient_matrix_UB_23 -0.0527252000
_diffrn_orient_matrix_UB_31 -0.0352602000
_diffrn_orient_matrix_UB_32 -0.0033817000
_diffrn_orient_matrix_UB_33 0.1186735000
_diffrn_radiation_monochromator mirror
_diffrn_radiation_probe x-ray
_diffrn_radiation_type synchrotron
_diffrn_radiation_wavelength 1.3405
_diffrn_reflns_av_R_equivalents 0.0461
_diffrn_reflns_av_unetI/netI 0.0291
_diffrn_reflns_Laue_measured_fraction_full 1.000
_diffrn_reflns_Laue_measured_fraction_max 0.986
_diffrn_reflns_limit_h_max 20
_diffrn_reflns_limit_h_min -22
_diffrn_reflns_limit_k_max 27
_diffrn_reflns_limit_k_min -28
_diffrn_reflns_limit_l_max 12
_diffrn_reflns_limit_l_min -8
_diffrn_reflns_number 46785
_diffrn_reflns_point_group_measured_fraction_full 1.000
_diffrn_reflns_point_group_measured_fraction_max 0.986
_diffrn_reflns_theta_full 53.543
_diffrn_reflns_theta_max 60.604
_diffrn_reflns_theta_min 2.794
_diffrn_source 'micro-focus metaljet'
_exptl_absorpt_coefficient_mu 10.221
_exptl_absorpt_correction_T_max 1.00000
_exptl_absorpt_correction_T_min 0.53972
_exptl_absorpt_correction_type multi-scan
_exptl_absorpt_process_details
;
CrysAlisPro 1.171.40.82a (Rigaku Oxford Diffraction, 2020)
Empirical absorption correction using spherical harmonics,
implemented in SCALE3 ABSPACK scaling algorithm.
;
_exptl_crystal_colour 'clear light colourless'
_exptl_crystal_colour_lustre clear
_exptl_crystal_colour_modifier light
_exptl_crystal_colour_primary colourless
_exptl_crystal_density_diffrn 1.590
_exptl_crystal_description block
_exptl_crystal_F_000 1772
_exptl_crystal_recrystallization_method 'Re-crystallisation from solvent: H2O'
_refine_diff_density_max 1.164
_refine_diff_density_min -1.095
_refine_diff_density_rms 0.069
_refine_ls_extinction_method none
_refine_ls_goodness_of_fit_ref 1.015
_refine_ls_hydrogen_treatment constr
_refine_ls_matrix_type full
_refine_ls_number_parameters 508
_refine_ls_number_reflns 8420
_refine_ls_number_restraints 0
_refine_ls_restrained_S_all 1.015
_refine_ls_R_factor_all 0.0379
_refine_ls_R_factor_gt 0.0303
_refine_ls_shift/su_max 0.003
_refine_ls_shift/su_mean 0.000
_refine_ls_structure_factor_coef Fsqd
_refine_ls_weighting_details 'w=1/[\s^2^(Fo^2^)+(0.0419P)^2^+1.9532P] where P=(Fo^2^+2Fc^2^)/3'
_refine_ls_weighting_scheme calc
_refine_ls_wR_factor_gt 0.0729
_refine_ls_wR_factor_ref 0.0759
_reflns_Friedel_coverage 0.000
_reflns_number_gt 7264
_reflns_number_total 8420
_reflns_threshold_expression 'I > 2\s(I)'
_cod_data_source_file d1dt03059k2.cif
_cod_data_source_block LnOF-1
_cod_depositor_comments 'Adding full bibliography for 7708923--7708924.cif.'
_cod_database_code 7708923
_shelx_shelxl_version_number 2018/1
_chemical_oxdiff_usercomment 'C H O N Tb'
_shelx_space_group_comment
;
The symmetry employed for this shelxl refinement is uniquely defined
by the following loop, which should always be used as a source of
symmetry information in preference to the above space-group names.
They are only intended as comments.
;
_diffrn_oxdiff_digest_frames
;
012b79df8ddd20844afc8fd1478abb370200038de23
;
_reflns_odcompleteness_completeness 99.99
_reflns_odcompleteness_iscentric 1
_reflns_odcompleteness_theta 56.82
_olex2_refinement_description
;
1. Fixed Uiso
 At 1.2 times of:
  All C(H) groups
 At 1.5 times of:
  All O(H,H) groups
2.a Free rotating group:
 O56(H56a,H56b)
2.b Aromatic/amide H refined with riding coordinates:
 C37(H37), C31(H31), C15(H15), C27(H27), C40(H40), C46(H46), C36(H36),
 C42(H42), C11(H11), C34(H34), C8(H8), C29(H29), C43(H43), C35(H35), C28(H28),
 C13(H13), C49(H49), C44(H44), C7(H7), C2(H2), C12(H12), C6(H6), C5(H5),
 C55(H55), C51(H51), C52(H52), C50(H50)
;
_olex2_submission_special_instructions 'No special instructions were received'
_oxdiff_exptl_absorpt_empirical_details
;
Empirical correction (ABSPACK) includes:
- Absorption correction using spherical harmonics
- Frame scaling
;
_oxdiff_exptl_absorpt_empirical_full_max 2.485
_oxdiff_exptl_absorpt_empirical_full_min 0.624

loop_
_space_group_symop_operation_xyz
'x, y, z'
'-x, y+1/2, -z+1/2'
'-x, -y, -z'
'x, -y-1/2, z-1/2'

loop_
_atom_site_label
_atom_site_type_symbol
_atom_site_fract_x
_atom_site_fract_y
_atom_site_fract_z
_atom_site_U_iso_or_equiv
_atom_site_adp_type
_atom_site_occupancy
_atom_site_site_symmetry_order
_atom_site_calc_flag
_atom_site_refinement_flags_posn
_atom_site_refinement_flags_adp
_atom_site_refinement_flags_occupancy
_atom_site_disorder_assembly
_atom_site_disorder_group
Tb1 Tb 0.54934(2) 0.76164(2) 0.46902(2) 0.02961(5) Uani 1 1 d . . . . .
O22 O 0.46274(12) 0.79139(11) 0.6157(2) 0.0462(5) Uani 1 1 d . . . . .
O20 O 0.44911(12) 0.79044(11) 0.8433(2) 0.0476(5) Uani 1 1 d . . . . .
O19 O 0.66596(13) 0.74018(10) 0.1085(2) 0.0444(5) Uani 1 1 d . . . . .
O17 O 0.63022(12) 0.72404(11) 0.3217(2) 0.0462(5) Uani 1 1 d . . . . .
O25 O 0.50257(15) 0.67160(10) 0.7976(2) 0.0540(6) Uani 1 1 d . . . . .
O23 O 0.53796(13) 0.67051(9) 0.5801(2) 0.0476(5) Uani 1 1 d . . . . .
N32 N 0.40194(15) 0.45630(11) 0.8473(3) 0.0438(6) Uani 1 1 d . . . . .
N39 N 0.40934(15) 0.36938(11) 0.9668(3) 0.0439(6) Uani 1 1 d . . . . .
C38 C 0.36674(17) 0.41069(14) 1.0383(3) 0.0394(6) Uani 1 1 d . . . . .
C21 C 0.42286(16) 0.79482(13) 0.7183(3) 0.0350(6) Uani 1 1 d . . . . .
C26 C 0.46183(17) 0.59052(13) 0.6510(3) 0.0366(6) Uani 1 1 d . . . . .
N1 N 0.86068(16) 0.62681(16) 0.5834(3) 0.0613(8) Uani 1 1 d . . . . .
C33 C 0.36212(18) 0.46558(14) 0.9652(3) 0.0422(7) Uani 1 1 d . . . . .
C10 C 0.74902(16) 0.68560(15) 0.2682(3) 0.0399(7) Uani 1 1 d . . . . .
C37 C 0.33014(18) 0.40346(16) 1.1611(3) 0.0492(8) Uani 1 1 d . . . . .
H37 H 0.332771 0.367113 1.210827 0.059 Uiso 1 1 calc R . . . .
C31 C 0.44728(17) 0.55263(13) 0.7619(3) 0.0397(6) Uani 1 1 d . . . . .
H31 H 0.460726 0.564498 0.853693 0.048 Uiso 1 1 calc R . . . .
C18 C 0.67735(16) 0.71946(14) 0.2302(3) 0.0356(6) Uani 1 1 d . . . . .
C15 C 0.77047(17) 0.67171(16) 0.4076(3) 0.0456(7) Uani 1 1 d . . . . .
H15 H 0.740175 0.683683 0.477891 0.055 Uiso 1 1 calc R . . . .
C27 C 0.43986(18) 0.57281(15) 0.5148(3) 0.0452(7) Uani 1 1 d . . . . .
H27 H 0.449155 0.598156 0.440312 0.054 Uiso 1 1 calc R . . . .
C30 C 0.41275(18) 0.49733(13) 0.7345(3) 0.0410(7) Uani 1 1 d . . . . .
C24 C 0.50391(17) 0.64884(13) 0.6783(3) 0.0396(6) Uani 1 1 d . . . . .
C40 C 0.42784(18) 0.39869(14) 0.8552(3) 0.0444(7) Uani 1 1 d . . . . .
H40 H 0.456223 0.381333 0.787723 0.053 Uiso 1 1 calc R . . . .
C46 C 0.29369(18) 0.81101(15) 0.8003(4) 0.0492(8) Uani 1 1 d . . . . .
H46 H 0.314111 0.807929 0.892560 0.059 Uiso 1 1 calc R . . . .
C41 C 0.34017(17) 0.80673(14) 0.6900(3) 0.0402(6) Uani 1 1 d . . . . .
C45 C 0.2163(2) 0.81995(18) 0.7706(5) 0.0635(10) Uani 1 1 d . . . . .
C36 C 0.2901(2) 0.4522(2) 1.2052(4) 0.0602(9) Uani 1 1 d . . . . .
H36 H 0.264472 0.448489 1.286033 0.072 Uiso 1 1 calc R . . . .
C9 C 0.88747(19) 0.57180(19) 0.6399(4) 0.0578(9) Uani 1 1 d . . . . .
C4 C 0.9005(2) 0.5821(2) 0.7819(4) 0.0637(10) Uani 1 1 d . . . . .
C42 C 0.3088(2) 0.81111(17) 0.5525(4) 0.0551(9) Uani 1 1 d . . . . .
H42 H 0.339796 0.808149 0.478579 0.066 Uiso 1 1 calc R . . . .
C14 C 0.83701(19) 0.64005(19) 0.4409(4) 0.0561(9) Uani 1 1 d . . . . .
N47 N 0.16711(18) 0.82313(18) 0.8813(5) 0.0807(11) Uani 1 1 d . . . . .
N3 N 0.8836(2) 0.6418(2) 0.8138(4) 0.0845(11) Uani 1 1 d . . . . .
C11 C 0.7935(2) 0.6661(2) 0.1636(4) 0.0625(10) Uani 1 1 d . . . . .
H11 H 0.779295 0.674698 0.070131 0.075 Uiso 1 1 calc R . . . .
C34 C 0.3226(2) 0.51521(17) 1.0113(4) 0.0592(9) Uani 1 1 d . . . . .
H34 H 0.320418 0.551875 0.962802 0.071 Uiso 1 1 calc R . . . .
C8 C 0.8985(2) 0.5152(2) 0.5816(5) 0.0749(12) Uani 1 1 d . . . . .
H8 H 0.888955 0.508134 0.486031 0.090 Uiso 1 1 calc R . . . .
C29 C 0.3905(2) 0.47946(15) 0.5989(3) 0.0522(8) Uani 1 1 d . . . . .
H29 H 0.366668 0.442222 0.581775 0.063 Uiso 1 1 calc R . . . .
C43 C 0.2322(2) 0.8198(2) 0.5260(5) 0.0764(12) Uani 1 1 d . . . . .
H43 H 0.211420 0.822485 0.433871 0.092 Uiso 1 1 calc R . . . .
C35 C 0.2867(2) 0.5074(2) 1.1325(4) 0.0673(11) Uani 1 1 d . . . . .
H35 H 0.259578 0.539531 1.167002 0.081 Uiso 1 1 calc R . . . .
C28 C 0.4042(2) 0.51764(16) 0.4897(3) 0.0557(9) Uani 1 1 d . . . . .
H28 H 0.389331 0.506133 0.398186 0.067 Uiso 1 1 calc R . . . .
N54 N 0.0623(2) 0.8051(3) 0.9908(6) 0.1169(19) Uani 1 1 d . . . . .
C48 C 0.1757(2) 0.8554(2) 1.0021(6) 0.0784(13) Uani 1 1 d . . . . .
C13 C 0.8815(2) 0.6213(3) 0.3376(5) 0.0844(16) Uani 1 1 d . . . . .
H13 H 0.926422 0.600385 0.360679 0.101 Uiso 1 1 calc R . . . .
C49 C 0.2290(3) 0.8947(3) 1.0532(5) 0.0898(16) Uani 1 1 d . . . . .
H49 H 0.272735 0.901370 1.007222 0.108 Uiso 1 1 calc R . . . .
C44 C 0.1862(2) 0.8245(2) 0.6329(6) 0.0819(14) Uani 1 1 d . . . . .
H44 H 0.134351 0.830741 0.613545 0.098 Uiso 1 1 calc R . . . .
C53 C 0.1100(3) 0.8432(3) 1.0722(6) 0.0857(15) Uani 1 1 d . . . . .
C7 C 0.9243(2) 0.4701(2) 0.6721(6) 0.0893(15) Uani 1 1 d . . . . .
H7 H 0.932990 0.431587 0.636432 0.107 Uiso 1 1 calc R . . . .
C2 C 0.8604(3) 0.6659(2) 0.6932(4) 0.0788(13) Uani 1 1 d . . . . .
H2 H 0.845015 0.706192 0.683381 0.095 Uiso 1 1 calc R . . . .
C12 C 0.8591(3) 0.6338(3) 0.1999(5) 0.0918(17) Uani 1 1 d . . . . .
H12 H 0.888686 0.620168 0.129886 0.110 Uiso 1 1 calc R . . . .
C6 C 0.9375(3) 0.4797(3) 0.8128(6) 0.0921(15) Uani 1 1 d . . . . .
H6 H 0.955156 0.447723 0.870082 0.111 Uiso 1 1 calc R . . . .
C5 C 0.9255(3) 0.5350(2) 0.8712(5) 0.0846(14) Uani 1 1 d . . . . .
H5 H 0.933698 0.541109 0.967342 0.102 Uiso 1 1 calc R . . . .
O56 O 0.9924(5) 0.6889(4) 1.0300(8) 0.235(4) Uani 1 1 d . . . . .
H56A H 1.000174 0.726332 1.014692 0.353 Uiso 1 1 d G . . . .
H56B H 0.953794 0.679949 0.975265 0.353 Uiso 1 1 d G . . . .
C55 C 0.0984(3) 0.7936(3) 0.8856(8) 0.115(2) Uani 1 1 d . . . . .
H55 H 0.079909 0.767091 0.815403 0.138 Uiso 1 1 calc R . . . .
C51 C 0.1525(4) 0.9145(4) 1.2470(6) 0.119(2) Uani 1 1 d . . . . .
H51 H 0.145658 0.935351 1.329695 0.143 Uiso 1 1 calc R . . . .
C52 C 0.0976(3) 0.8729(3) 1.1944(6) 0.111(2) Uani 1 1 d . . . . .
H52 H 0.054094 0.865632 1.240728 0.133 Uiso 1 1 calc R . . . .
C50 C 0.2170(3) 0.9250(4) 1.1769(5) 0.115(2) Uani 1 1 d . . . . .
H50 H 0.252912 0.952817 1.213253 0.138 Uiso 1 1 calc R . . . .

loop_
_atom_site_aniso_label
_atom_site_aniso_U_11
_atom_site_aniso_U_22
_atom_site_aniso_U_33
_atom_site_aniso_U_23
_atom_site_aniso_U_13
_atom_site_aniso_U_12
Tb1 0.04176(8) 0.02625(8) 0.02113(7) 0.00006(5) 0.00451(5) 0.00158(5)
O22 0.0539(12) 0.0513(14) 0.0351(11) 0.0006(10) 0.0140(9) 0.0085(10)
O20 0.0488(12) 0.0608(15) 0.0329(11) -0.0062(10) 0.0007(9) 0.0167(11)
O19 0.0534(13) 0.0473(13) 0.0322(11) 0.0041(9) 0.0006(9) 0.0023(10)
O17 0.0459(12) 0.0594(15) 0.0337(11) -0.0058(10) 0.0045(9) 0.0159(10)
O25 0.0926(17) 0.0331(12) 0.0347(11) -0.0042(9) -0.0045(11) -0.0156(11)
O23 0.0675(14) 0.0327(11) 0.0419(12) 0.0103(9) 0.0003(10) -0.0069(10)
N32 0.0623(16) 0.0247(12) 0.0450(14) 0.0032(10) 0.0078(12) -0.0019(11)
N39 0.0587(16) 0.0310(13) 0.0425(14) 0.0019(11) 0.0075(12) -0.0015(11)
C38 0.0453(16) 0.0326(15) 0.0397(16) -0.0015(12) 0.0007(12) -0.0050(12)
C21 0.0427(15) 0.0314(15) 0.0310(14) -0.0020(11) 0.0032(11) 0.0042(11)
C26 0.0524(16) 0.0249(14) 0.0316(14) -0.0007(11) -0.0016(12) -0.0012(12)
N1 0.0574(17) 0.073(2) 0.0509(17) -0.0030(15) -0.0118(14) 0.0227(16)
C33 0.0514(17) 0.0315(15) 0.0433(17) -0.0029(13) 0.0013(14) -0.0019(13)
C10 0.0407(15) 0.0477(18) 0.0314(14) -0.0021(13) 0.0032(12) 0.0044(13)
C37 0.0530(18) 0.049(2) 0.0460(18) 0.0001(15) 0.0064(15) -0.0078(15)
C31 0.0598(18) 0.0257(14) 0.0326(14) -0.0003(11) -0.0039(13) -0.0025(13)
C18 0.0417(15) 0.0348(15) 0.0300(14) -0.0050(12) 0.0009(11) 0.0017(12)
C15 0.0444(16) 0.055(2) 0.0368(16) -0.0026(14) 0.0020(13) 0.0110(14)
C27 0.067(2) 0.0342(17) 0.0334(15) 0.0014(12) -0.0016(14) -0.0053(14)
C30 0.0601(18) 0.0240(14) 0.0387(15) 0.0025(12) 0.0015(13) -0.0030(12)
C24 0.0563(17) 0.0255(14) 0.0351(15) 0.0054(12) -0.0079(13) -0.0007(12)
C40 0.0604(19) 0.0281(15) 0.0458(17) 0.0014(13) 0.0100(15) -0.0008(13)
C46 0.0469(17) 0.0453(19) 0.056(2) 0.0103(15) 0.0104(15) 0.0085(14)
C41 0.0448(16) 0.0330(15) 0.0424(16) 0.0028(13) 0.0017(13) 0.0038(12)
C45 0.0460(19) 0.051(2) 0.095(3) 0.008(2) 0.018(2) 0.0092(16)
C36 0.055(2) 0.075(3) 0.051(2) -0.0078(19) 0.0091(17) -0.0023(18)
C9 0.0418(17) 0.067(3) 0.062(2) -0.0024(19) -0.0120(16) 0.0118(16)
C4 0.057(2) 0.071(3) 0.060(2) -0.001(2) -0.0177(17) 0.0078(19)
C42 0.058(2) 0.056(2) 0.0496(19) -0.0032(16) -0.0088(16) 0.0063(16)
C14 0.0443(18) 0.076(3) 0.0469(19) 0.0038(18) -0.0021(14) 0.0155(17)
N47 0.0508(19) 0.072(3) 0.123(3) 0.007(2) 0.031(2) 0.0071(16)
N3 0.106(3) 0.087(3) 0.056(2) -0.0079(19) -0.0230(19) 0.024(2)
C11 0.061(2) 0.089(3) 0.0395(18) 0.0046(18) 0.0141(16) 0.023(2)
C34 0.081(3) 0.041(2) 0.055(2) -0.0033(16) 0.0021(19) 0.0156(17)
C8 0.063(2) 0.079(3) 0.080(3) -0.012(2) -0.016(2) 0.011(2)
C29 0.076(2) 0.0305(16) 0.0486(19) -0.0045(14) -0.0053(16) -0.0127(15)
C43 0.066(3) 0.078(3) 0.080(3) -0.003(2) -0.029(2) 0.009(2)
C35 0.073(2) 0.065(3) 0.064(2) -0.012(2) 0.003(2) 0.021(2)
C28 0.089(3) 0.0395(19) 0.0365(16) -0.0080(14) -0.0105(16) -0.0129(17)
N54 0.066(3) 0.106(4) 0.185(5) 0.013(3) 0.054(3) -0.005(2)
C48 0.053(2) 0.085(3) 0.099(4) 0.027(3) 0.016(2) 0.016(2)
C13 0.057(2) 0.129(4) 0.069(3) 0.008(3) 0.012(2) 0.047(3)
C49 0.060(3) 0.141(5) 0.068(3) 0.009(3) 0.009(2) 0.013(3)
C44 0.042(2) 0.072(3) 0.127(4) -0.003(3) -0.020(2) 0.0090(19)
C53 0.055(2) 0.093(4) 0.113(4) 0.026(3) 0.033(3) 0.021(2)
C7 0.071(3) 0.064(3) 0.128(4) -0.008(3) -0.025(3) 0.009(2)
C2 0.096(3) 0.073(3) 0.064(3) -0.006(2) -0.021(2) 0.032(2)
C12 0.074(3) 0.144(5) 0.061(3) 0.007(3) 0.026(2) 0.055(3)
C6 0.079(3) 0.081(4) 0.110(4) 0.021(3) -0.034(3) 0.004(3)
C5 0.083(3) 0.091(4) 0.075(3) 0.012(3) -0.032(2) 0.006(3)
O56 0.249(7) 0.279(9) 0.162(5) 0.080(6) -0.083(5) -0.164(7)
C55 0.069(3) 0.086(4) 0.196(7) 0.014(4) 0.054(4) 0.006(3)
C51 0.097(4) 0.180(7) 0.081(4) 0.017(4) 0.012(3) 0.033(5)
C52 0.084(4) 0.149(6) 0.105(4) 0.044(4) 0.038(3) 0.045(4)
C50 0.087(4) 0.185(7) 0.073(3) -0.001(4) 0.007(3) 0.016(4)

loop_
_atom_type_symbol
_atom_type_description
_atom_type_scat_dispersion_real
_atom_type_scat_dispersion_imag
_atom_type_scat_source
C C 0.0147 0.0070 'International Tables Vol C Tables 4.2.6.8 and 6.1.1.4'
H H 0.0000 0.0000 'International Tables Vol C Tables 4.2.6.8 and 6.1.1.4'
N N 0.0253 0.0135 'International Tables Vol C Tables 4.2.6.8 and 6.1.1.4'
O O 0.0412 0.0250 'International Tables Vol C Tables 4.2.6.8 and 6.1.1.4'
Tb Tb -4.4782 11.8047 'International Tables Vol C Tables 4.2.6.8 and 6.1.1.4'

loop_
_geom_angle_atom_site_label_1
_geom_angle_atom_site_label_2
_geom_angle_atom_site_label_3
_geom_angle
_geom_angle_site_symmetry_1
_geom_angle_site_symmetry_3
_geom_angle_publ_flag
O22 Tb1 O20 86.57(8) . 4_575 ?
O22 Tb1 O19 104.88(8) . 4_576 ?
O22 Tb1 O25 92.03(8) . 4_575 ?
O22 Tb1 O23 82.91(8) . . ?
O22 Tb1 N39 76.96(8) . 2_656 ?
O20 Tb1 O19 149.94(8) 4_575 4_576 ?
O20 Tb1 N39 140.03(9) 4_575 2_656 ?
O19 Tb1 N39 70.02(8) 4_576 2_656 ?
O17 Tb1 O22 174.91(8) . . ?
O17 Tb1 O20 89.40(8) . 4_575 ?
O17 Tb1 O19 77.25(8) . 4_576 ?
O17 Tb1 O25 89.89(8) . 4_575 ?
O17 Tb1 O23 92.99(8) . . ?
O17 Tb1 N39 108.13(9) . 2_656 ?
O25 Tb1 O20 74.53(8) 4_575 4_575 ?
O25 Tb1 O19 131.30(9) 4_575 4_576 ?
O25 Tb1 N39 70.02(8) 4_575 2_656 ?
O23 Tb1 O20 73.83(8) . 4_575 ?
O23 Tb1 O19 80.04(8) . 4_576 ?
O23 Tb1 O25 148.19(8) . 4_575 ?
O23 Tb1 N39 137.71(8) . 2_656 ?
C21 O22 Tb1 162.8(2) . . ?
C21 O20 Tb1 137.06(18) . 4_576 ?
C18 O19 Tb1 126.04(19) . 4_575 ?
C18 O17 Tb1 162.9(2) . . ?
C24 O25 Tb1 151.0(2) . 4_576 ?
C24 O23 Tb1 138.6(2) . . ?
C33 N32 C30 128.7(3) . . ?
C40 N32 C33 106.5(2) . . ?
C40 N32 C30 124.8(3) . . ?
C38 N39 Tb1 130.20(19) . 2_646 ?
C40 N39 Tb1 124.8(2) . 2_646 ?
C40 N39 C38 104.9(3) . . ?
N39 C38 C33 109.3(3) . . ?
C37 C38 N39 130.1(3) . . ?
C37 C38 C33 120.6(3) . . ?
O22 C21 C41 118.1(2) . . ?
O20 C21 O22 123.6(3) . . ?
O20 C21 C41 118.2(2) . . ?
C31 C26 C24 120.1(2) . . ?
C27 C26 C31 119.6(3) . . ?
C27 C26 C24 120.3(3) . . ?
C9 N1 C14 127.9(3) . . ?
C2 N1 C9 105.8(3) . . ?
C2 N1 C14 126.3(3) . . ?
N32 C33 C38 105.5(3) . . ?
C34 C33 N32 132.3(3) . . ?
C34 C33 C38 122.2(3) . . ?
C15 C10 C18 120.4(3) . . ?
C11 C10 C18 119.8(3) . . ?
C11 C10 C15 119.7(3) . . ?
C38 C37 H37 121.5 . . ?
C36 C37 C38 117.1(3) . . ?
C36 C37 H37 121.5 . . ?
C26 C31 H31 120.3 . . ?
C30 C31 C26 119.4(3) . . ?
C30 C31 H31 120.3 . . ?
O19 C18 O17 123.4(3) . . ?
O19 C18 C10 118.7(3) . . ?
O17 C18 C10 117.8(3) . . ?
C10 C15 H15 120.2 . . ?
C14 C15 C10 119.7(3) . . ?
C14 C15 H15 120.2 . . ?
C26 C27 H27 120.0 . . ?
C28 C27 C26 120.1(3) . . ?
C28 C27 H27 120.0 . . ?
C31 C30 N32 119.8(3) . . ?
C31 C30 C29 121.2(3) . . ?
C29 C30 N32 118.9(3) . . ?
O25 C24 C26 117.3(3) . . ?
O23 C24 O25 125.4(3) . . ?
O23 C24 C26 117.2(3) . . ?
N32 C40 H40 123.1 . . ?
N39 C40 N32 113.8(3) . . ?
N39 C40 H40 123.1 . . ?
C41 C46 H46 120.5 . . ?
C45 C46 H46 120.5 . . ?
C45 C46 C41 119.0(3) . . ?
C46 C41 C21 120.2(3) . . ?
C42 C41 C21 119.8(3) . . ?
C42 C41 C46 119.9(3) . . ?
C46 C45 N47 120.2(4) . . ?
C44 C45 C46 120.2(4) . . ?
C44 C45 N47 119.6(4) . . ?
C37 C36 H36 119.0 . . ?
C37 C36 C35 122.0(3) . . ?
C35 C36 H36 119.0 . . ?
C4 C9 N1 105.4(3) . . ?
C4 C9 C8 121.8(4) . . ?
C8 C9 N1 132.8(4) . . ?
C9 C4 N3 110.5(4) . . ?
C9 C4 C5 120.3(4) . . ?
N3 C4 C5 129.3(4) . . ?
C41 C42 H42 120.0 . . ?
C43 C42 C41 120.0(4) . . ?
C43 C42 H42 120.0 . . ?
C15 C14 N1 120.3(3) . . ?
C13 C14 N1 119.1(3) . . ?
C13 C14 C15 120.5(3) . . ?
C48 N47 C45 128.8(4) . . ?
C48 N47 C55 105.1(4) . . ?
C55 N47 C45 126.0(5) . . ?
C2 N3 C4 104.3(4) . . ?
C10 C11 H11 120.3 . . ?
C12 C11 C10 119.3(3) . . ?
C12 C11 H11 120.3 . . ?
C33 C34 H34 121.8 . . ?
C35 C34 C33 116.5(3) . . ?
C35 C34 H34 121.8 . . ?
C9 C8 H8 121.7 . . ?
C7 C8 C9 116.5(4) . . ?
C7 C8 H8 121.7 . . ?
C30 C29 H29 120.5 . . ?
C28 C29 C30 119.0(3) . . ?
C28 C29 H29 120.5 . . ?
C42 C43 H43 119.6 . . ?
C44 C43 C42 120.7(4) . . ?
C44 C43 H43 119.6 . . ?
C36 C35 H35 119.2 . . ?
C34 C35 C36 121.6(4) . . ?
C34 C35 H35 119.2 . . ?
C27 C28 H28 119.7 . . ?
C29 C28 C27 120.6(3) . . ?
C29 C28 H28 119.7 . . ?
C55 N54 C53 104.4(5) . . ?
N47 C48 C53 105.3(5) . . ?
C49 C48 N47 132.6(4) . . ?
C49 C48 C53 121.9(6) . . ?
C14 C13 H13 120.2 . . ?
C14 C13 C12 119.6(4) . . ?
C12 C13 H13 120.2 . . ?
C48 C49 H49 121.0 . . ?
C48 C49 C50 118.0(5) . . ?
C50 C49 H49 121.0 . . ?
C45 C44 H44 119.9 . . ?
C43 C44 C45 120.2(4) . . ?
C43 C44 H44 119.9 . . ?
N54 C53 C48 109.5(5) . . ?
C52 C53 N54 129.6(5) . . ?
C52 C53 C48 120.4(6) . . ?
C8 C7 H7 118.9 . . ?
C6 C7 C8 122.3(5) . . ?
C6 C7 H7 118.9 . . ?
N1 C2 H2 123.0 . . ?
N3 C2 N1 114.0(4) . . ?
N3 C2 H2 123.0 . . ?
C11 C12 H12 119.5 . . ?
C13 C12 C11 121.1(4) . . ?
C13 C12 H12 119.5 . . ?
C7 C6 H6 119.2 . . ?
C7 C6 C5 121.5(5) . . ?
C5 C6 H6 119.2 . . ?
C4 C5 H5 121.2 . . ?
C6 C5 C4 117.7(4) . . ?
C6 C5 H5 121.2 . . ?
H56A O56 H56B 104.5 . . ?
N47 C55 H55 122.2 . . ?
N54 C55 N47 115.5(6) . . ?
N54 C55 H55 122.2 . . ?
C52 C51 H51 119.8 . . ?
C50 C51 H51 119.8 . . ?
C50 C51 C52 120.5(6) . . ?
C53 C52 C51 117.8(5) . . ?
C53 C52 H52 121.1 . . ?
C51 C52 H52 121.1 . . ?
C49 C50 H50 119.4 . . ?
C51 C50 C49 121.3(7) . . ?
C51 C50 H50 119.4 . . ?

loop_
_geom_bond_atom_site_label_1
_geom_bond_atom_site_label_2
_geom_bond_distance
_geom_bond_site_symmetry_2
_geom_bond_publ_flag
Tb1 O22 2.2527(19) . ?
Tb1 O20 2.359(2) 4_575 ?
Tb1 O19 2.366(2) 4_576 ?
Tb1 O17 2.242(2) . ?
Tb1 O25 2.307(2) 4_575 ?
Tb1 O23 2.286(2) . ?
Tb1 N39 2.542(3) 2_656 ?
O22 C21 1.254(3) . ?
O20 C21 1.253(3) . ?
O19 C18 1.253(3) . ?
O17 C18 1.258(3) . ?
O25 C24 1.249(3) . ?
O23 C24 1.250(3) . ?
N32 C33 1.390(4) . ?
N32 C30 1.431(4) . ?
N32 C40 1.348(4) . ?
N39 C38 1.393(4) . ?
N39 C40 1.310(4) . ?
C38 C33 1.395(4) . ?
C38 C37 1.394(4) . ?
C21 C41 1.488(4) . ?
C26 C31 1.389(4) . ?
C26 C27 1.387(4) . ?
C26 C24 1.495(4) . ?
N1 C9 1.393(5) . ?
N1 C14 1.425(4) . ?
N1 C2 1.358(5) . ?
C33 C34 1.387(4) . ?
C10 C18 1.489(4) . ?
C10 C15 1.392(4) . ?
C10 C11 1.388(4) . ?
C37 H37 0.9300 . ?
C37 C36 1.369(5) . ?
C31 H31 0.9300 . ?
C31 C30 1.377(4) . ?
C15 H15 0.9300 . ?
C15 C14 1.382(4) . ?
C27 H27 0.9300 . ?
C27 C28 1.380(4) . ?
C30 C29 1.384(4) . ?
C40 H40 0.9300 . ?
C46 H46 0.9300 . ?
C46 C41 1.390(4) . ?
C46 C45 1.389(5) . ?
C41 C42 1.391(4) . ?
C45 N47 1.423(5) . ?
C45 C44 1.386(6) . ?
C36 H36 0.9300 . ?
C36 C35 1.398(6) . ?
C9 C4 1.380(5) . ?
C9 C8 1.385(6) . ?
C4 N3 1.387(6) . ?
C4 C5 1.393(6) . ?
C42 H42 0.9300 . ?
C42 C43 1.371(5) . ?
C14 C13 1.373(5) . ?
N47 C48 1.355(6) . ?
N47 C55 1.380(6) . ?
N3 C2 1.307(5) . ?
C11 H11 0.9300 . ?
C11 C12 1.381(5) . ?
C34 H34 0.9300 . ?
C34 C35 1.375(5) . ?
C8 H8 0.9300 . ?
C8 C7 1.373(6) . ?
C29 H29 0.9300 . ?
C29 C28 1.377(4) . ?
C43 H43 0.9300 . ?
C43 C44 1.359(6) . ?
C35 H35 0.9300 . ?
C28 H28 0.9300 . ?
N54 C53 1.385(7) . ?
N54 C55 1.257(7) . ?
C48 C49 1.342(7) . ?
C48 C53 1.411(6) . ?
C13 H13 0.9300 . ?
C13 C12 1.374(6) . ?
C49 H49 0.9300 . ?
C49 C50 1.389(7) . ?
C44 H44 0.9300 . ?
C53 C52 1.373(8) . ?
C7 H7 0.9300 . ?
C7 C6 1.365(7) . ?
C2 H2 0.9300 . ?
C12 H12 0.9300 . ?
C6 H6 0.9300 . ?
C6 C5 1.364(7) . ?
C5 H5 0.9300 . ?
O56 H56A 0.8501 . ?
O56 H56B 0.8500 . ?
C55 H55 0.9300 . ?
C51 H51 0.9300 . ?
C51 C52 1.399(9) . ?
C51 C50 1.386(8) . ?
C52 H52 0.9300 . ?
C50 H50 0.9300 . ?

loop_
_geom_torsion_atom_site_label_1
_geom_torsion_atom_site_label_2
_geom_torsion_atom_site_label_3
_geom_torsion_atom_site_label_4
_geom_torsion
_geom_torsion_site_symmetry_1
_geom_torsion_site_symmetry_2
_geom_torsion_site_symmetry_3
_geom_torsion_site_symmetry_4
_geom_torsion_publ_flag
Tb1 O22 C21 O20 44.6(9) . . . . ?
Tb1 O22 C21 C41 -137.4(6) . . . . ?
Tb1 O20 C21 O22 -32.1(5) 4_576 . . . ?
Tb1 O20 C21 C41 149.9(2) 4_576 . . . ?
Tb1 O19 C18 O17 -39.0(4) 4_575 . . . ?
Tb1 O19 C18 C10 138.7(2) 4_575 . . . ?
Tb1 O17 C18 O19 -55.3(8) . . . . ?
Tb1 O17 C18 C10 126.9(6) . . . . ?
Tb1 O25 C24 O23 -15.2(7) 4_576 . . . ?
Tb1 O25 C24 C26 164.2(3) 4_576 . . . ?
Tb1 O23 C24 O25 -49.2(5) . . . . ?
Tb1 O23 C24 C26 131.4(3) . . . . ?
Tb1 N39 C38 C33 176.8(2) 2_646 . . . ?
Tb1 N39 C38 C37 -4.9(5) 2_646 . . . ?
Tb1 N39 C40 N32 -177.1(2) 2_646 . . . ?
O22 C21 C41 C46 -179.9(3) . . . . ?
O22 C21 C41 C42 2.7(4) . . . . ?
O20 C21 C41 C46 -1.8(4) . . . . ?
O20 C21 C41 C42 -179.2(3) . . . . ?
N32 C33 C34 C35 177.4(4) . . . . ?
N32 C30 C29 C28 -176.9(3) . . . . ?
N39 C38 C33 N32 0.7(3) . . . . ?
N39 C38 C33 C34 179.6(3) . . . . ?
N39 C38 C37 C36 -178.1(3) . . . . ?
C38 N39 C40 N32 0.8(4) . . . . ?
C38 C33 C34 C35 -1.0(5) . . . . ?
C38 C37 C36 C35 -1.0(5) . . . . ?
C21 C41 C42 C43 177.5(3) . . . . ?
C26 C31 C30 N32 176.0(3) . . . . ?
C26 C31 C30 C29 -1.7(5) . . . . ?
C26 C27 C28 C29 -0.4(6) . . . . ?
N1 C9 C4 N3 -0.9(5) . . . . ?
N1 C9 C4 C5 177.8(4) . . . . ?
N1 C9 C8 C7 -178.0(4) . . . . ?
N1 C14 C13 C12 179.9(5) . . . . ?
C33 N32 C30 C31 58.9(4) . . . . ?
C33 N32 C30 C29 -123.4(4) . . . . ?
C33 N32 C40 N39 -0.3(4) . . . . ?
C33 C38 C37 C36 0.0(5) . . . . ?
C33 C34 C35 C36 0.0(6) . . . . ?
C10 C15 C14 N1 178.4(3) . . . . ?
C10 C15 C14 C13 -1.1(6) . . . . ?
C10 C11 C12 C13 -0.9(8) . . . . ?
C37 C38 C33 N32 -177.8(3) . . . . ?
C37 C38 C33 C34 1.0(5) . . . . ?
C37 C36 C35 C34 1.0(6) . . . . ?
C31 C26 C27 C28 -0.5(5) . . . . ?
C31 C26 C24 O25 -23.5(4) . . . . ?
C31 C26 C24 O23 156.0(3) . . . . ?
C31 C30 C29 C28 0.8(5) . . . . ?
C18 C10 C15 C14 179.7(3) . . . . ?
C18 C10 C11 C12 -178.8(4) . . . . ?
C15 C10 C18 O19 168.1(3) . . . . ?
C15 C10 C18 O17 -14.1(4) . . . . ?
C15 C10 C11 C12 -0.8(6) . . . . ?
C15 C14 C13 C12 -0.6(8) . . . . ?
C27 C26 C31 C30 1.5(5) . . . . ?
C27 C26 C24 O25 159.2(3) . . . . ?
C27 C26 C24 O23 -21.4(4) . . . . ?
C30 N32 C33 C38 177.7(3) . . . . ?
C30 N32 C33 C34 -0.9(6) . . . . ?
C30 N32 C40 N39 -178.4(3) . . . . ?
C30 C29 C28 C27 0.2(6) . . . . ?
C24 C26 C31 C30 -175.9(3) . . . . ?
C24 C26 C27 C28 176.9(3) . . . . ?
C40 N32 C33 C38 -0.3(3) . . . . ?
C40 N32 C33 C34 -178.9(4) . . . . ?
C40 N32 C30 C31 -123.5(4) . . . . ?
C40 N32 C30 C29 54.2(5) . . . . ?
C40 N39 C38 C33 -0.9(3) . . . . ?
C40 N39 C38 C37 177.4(3) . . . . ?
C46 C41 C42 C43 0.2(5) . . . . ?
C46 C45 N47 C48 47.1(6) . . . . ?
C46 C45 N47 C55 -134.1(5) . . . . ?
C46 C45 C44 C43 0.4(7) . . . . ?
C41 C46 C45 N47 178.6(3) . . . . ?
C41 C46 C45 C44 0.0(6) . . . . ?
C41 C42 C43 C44 0.3(7) . . . . ?
C45 C46 C41 C21 -177.7(3) . . . . ?
C45 C46 C41 C42 -0.3(5) . . . . ?
C45 N47 C48 C49 2.5(9) . . . . ?
C45 N47 C48 C53 178.7(4) . . . . ?
C45 N47 C55 N54 -176.8(5) . . . . ?
C9 N1 C14 C15 134.1(4) . . . . ?
C9 N1 C14 C13 -46.3(6) . . . . ?
C9 N1 C2 N3 -0.4(5) . . . . ?
C9 C4 N3 C2 0.7(5) . . . . ?
C9 C4 C5 C6 1.0(7) . . . . ?
C9 C8 C7 C6 0.9(7) . . . . ?
C4 C9 C8 C7 -1.1(6) . . . . ?
C4 N3 C2 N1 -0.2(6) . . . . ?
C42 C43 C44 C45 -0.6(7) . . . . ?
C14 N1 C9 C4 -178.3(3) . . . . ?
C14 N1 C9 C8 -0.9(7) . . . . ?
C14 N1 C2 N3 178.7(4) . . . . ?
C14 C13 C12 C11 1.6(9) . . . . ?
N47 C45 C44 C43 -178.1(4) . . . . ?
N47 C48 C49 C50 173.8(5) . . . . ?
N47 C48 C53 N54 -1.5(6) . . . . ?
N47 C48 C53 C52 -174.8(5) . . . . ?
N3 C4 C5 C6 179.5(5) . . . . ?
C11 C10 C18 O19 -14.0(5) . . . . ?
C11 C10 C18 O17 163.8(3) . . . . ?
C11 C10 C15 C14 1.8(5) . . . . ?
C8 C9 C4 N3 -178.6(4) . . . . ?
C8 C9 C4 C5 0.1(6) . . . . ?
C8 C7 C6 C5 0.3(8) . . . . ?
N54 C53 C52 C51 -172.7(6) . . . . ?
C48 N47 C55 N54 2.3(7) . . . . ?
C48 C49 C50 C51 1.0(9) . . . . ?
C48 C53 C52 C51 -0.9(8) . . . . ?
C49 C48 C53 N54 175.2(5) . . . . ?
C49 C48 C53 C52 1.9(8) . . . . ?
C44 C45 N47 C48 -134.3(5) . . . . ?
C44 C45 N47 C55 44.5(6) . . . . ?
C53 N54 C55 N47 -3.1(7) . . . . ?
C53 C48 C49 C50 -1.9(8) . . . . ?
C7 C6 C5 C4 -1.2(8) . . . . ?
C2 N1 C9 C4 0.8(4) . . . . ?
C2 N1 C9 C8 178.1(5) . . . . ?
C2 N1 C14 C15 -44.7(6) . . . . ?
C2 N1 C14 C13 134.8(5) . . . . ?
C5 C4 N3 C2 -177.9(5) . . . . ?
C55 N47 C48 C49 -176.5(6) . . . . ?
C55 N47 C48 C53 -0.3(5) . . . . ?
C55 N54 C53 C48 2.8(6) . . . . ?
C55 N54 C53 C52 175.2(6) . . . . ?
C52 C51 C50 C49 0.0(10) . . . . ?
C50 C51 C52 C53 0.0(9) . . . . ?
